data_4335334
loop_
_publ_author_name
'Gregory J. Barbante'
'Paul S. Francis'
'Conor F. Hogan'
'Peyman R. Kheradmand'
'David J. D. Wilson'
'Peter J. Barnard'

_publ_contact_author_address
;
Department of Chemistry
La Trobe University
Victoria 3086
Australia
;
_publ_contact_author_email p.barnard@latrobe.edu.au
_publ_contact_author_name 'Dr. Peter J. Barnard'
_publ_contact_author_phone '+ 61 3 94792516'
_publ_section_title
;
 Electrochemiluminescent Ruthenium(II) N-Heterocyclic Carbene Complexes: a
 Combined Experimental and Theoretical Study
;
_journal_name_full 'Inorganic Chemistry'
_journal_page_first 7448
_journal_page_last 7459
_journal_paper_doi 10.1021/ic400263r
_journal_volume 52
_journal_year 2013
_chemical_formula_moiety 'C19 H16 N3, 0.5(C2 H3 N), Br'
_chemical_formula_sum 'C20 H17.5 Br N3.5'
_chemical_formula_weight 386.78
_chemical_name_systematic
;
 ? 
;
_space_group_crystal_system monoclinic
_space_group_IT_number 14
_space_group_name_Hall '-P 2ybc'
_space_group_name_H-M_alt 'P 1 21/c 1'
_symmetry_space_group_name_Hall '-P 2ybc'
_symmetry_space_group_name_H-M 'P 1 21/c 1'
_atom_sites_solution_hydrogens geom
_atom_sites_solution_primary direct
_atom_sites_solution_secondary difmap
_audit_creation_date 2011-09-03
_audit_creation_method
;
  Olex2 1.1
  (compiled 2011.08.18 svn.r1932, GUI svn.r3819)
;
_cell_angle_alpha 90.00
_cell_angle_beta 133.8030(10)
_cell_angle_gamma 90.00
_cell_formula_units_Z 8
_cell_length_a 14.0030(2)
_cell_length_b 17.7221(2)
_cell_length_c 19.8032(2)
_cell_measurement_reflns_used 8420
_cell_measurement_temperature 173
_cell_measurement_theta_max 72.8657
_cell_measurement_theta_min 2.4911
_cell_volume 3546.85(9)
_computing_cell_refinement
;
CrysAlisPro, Oxford Diffraction Ltd.,
Version 1.171.35.11 (release 16-05-2011 CrysAlis171 .NET)
(compiled May 16 2011,17:55:39)
;
_computing_data_collection
;
CrysAlisPro, Oxford Diffraction Ltd.,
Version 1.171.35.11 (release 16-05-2011 CrysAlis171 .NET)
(compiled May 16 2011,17:55:39)
;
_computing_data_reduction
;
CrysAlisPro, Oxford Diffraction Ltd.,
Version 1.171.35.11 (release 16-05-2011 CrysAlis171 .NET)
(compiled May 16 2011,17:55:39)
;
_computing_molecular_graphics
;
O. V. Dolomanov, L. J. Bourhis, R. J. Gildea, J. A. K. Howard and H. Puschmann,
OLEX2: a complete structure solution, refinement and analysis program.
J. Appl. Cryst. (2009). 42, 339-341.
;
_computing_publication_material
;
O. V. Dolomanov, L. J. Bourhis, R. J. Gildea, J. A. K. Howard and H. Puschmann,
OLEX2: a complete structure solution, refinement and analysis program.
J. Appl. Cryst. (2009). 42, 339-341.
;
_computing_structure_refinement
;
SHELXL, G.M. Sheldrick, Acta Cryst.
2008). A64, 112-122
;
_computing_structure_solution
;
SHELXS, G.M. Sheldrick, Acta Cryst.
(2008). A64, 112-122
;
_diffrn_ambient_temperature 173
_diffrn_detector_area_resol_mean 10.3281
_diffrn_measured_fraction_theta_full 0.994
_diffrn_measured_fraction_theta_max 0.994
_diffrn_measurement_device_type 'Xcalibur, Atlas, Gemini'
_diffrn_radiation_monochromator graphite
_diffrn_radiation_type CuK\a
_diffrn_radiation_wavelength 1.54184
_diffrn_reflns_av_R_equivalents 0.0201
_diffrn_reflns_av_unetI/netI 0.0244
_diffrn_reflns_limit_h_max 17
_diffrn_reflns_limit_h_min -15
_diffrn_reflns_limit_k_max 21
_diffrn_reflns_limit_k_min -12
_diffrn_reflns_limit_l_max 21
_diffrn_reflns_limit_l_min -24
_diffrn_reflns_number 14158
_diffrn_reflns_theta_full 70.06
_diffrn_reflns_theta_max 70.06
_diffrn_reflns_theta_min 3.97
_diffrn_source 'fine-focus sealed tube'
_exptl_absorpt_coefficient_mu 3.206
_exptl_absorpt_correction_T_max 1.00000
_exptl_absorpt_correction_T_min 0.85223
_exptl_absorpt_correction_type multi-scan
_exptl_absorpt_process_details
;
CrysAlisPro, Agilent Technologies,
Version 1.171.35.11 (release 16-05-2011 CrysAlis171 .NET)
(compiled May 16 2011,17:55:39)
empirical absorption correction using spherical harmonics,
 implemented in SCALE3 ABSPACK scaling algorithm.
;
_exptl_crystal_colour 'clear colourless'
_exptl_crystal_colour_lustre clear
_exptl_crystal_colour_primary colourless
_exptl_crystal_density_diffrn 1.449
_exptl_crystal_description block
_exptl_crystal_F_000 1576
_exptl_crystal_recrystallization_method 'Slow evaporation of acetonitrile solution of compound'
_exptl_crystal_size_max 0.1
_exptl_crystal_size_mid 0.05
_exptl_crystal_size_min 0.05
_refine_diff_density_max 0.912
_refine_diff_density_min -0.828
_refine_diff_density_rms 0.062
_refine_ls_extinction_method none
_refine_ls_goodness_of_fit_ref 1.036
_refine_ls_hydrogen_treatment constr
_refine_ls_matrix_type full
_refine_ls_number_parameters 443
_refine_ls_number_reflns 6701
_refine_ls_number_restraints 0
_refine_ls_restrained_S_all 1.036
_refine_ls_R_factor_all 0.0355
_refine_ls_R_factor_gt 0.0324
_refine_ls_shift/su_max 0.002
_refine_ls_shift/su_mean 0.000
_refine_ls_structure_factor_coef Fsqd
_refine_ls_weighting_details 'calc w=1/[\s^2^(Fo^2^)+(0.0501P)^2^+1.9544P] where P=(Fo^2^+2Fc^2^)/3'
_refine_ls_weighting_scheme calc
_refine_ls_wR_factor_gt 0.0889
_refine_ls_wR_factor_ref 0.0917
_reflns_number_gt 6123
_reflns_number_total 6701
_reflns_threshold_expression >2sigma(I)
_cod_data_source_file ic400263r_si_002_2.cif
_cod_data_source_block IV.Br
_cod_original_cell_volume 3546.85(7)
_cod_database_code 4335334

loop_
_space_group_symop_id
_space_group_symop_operation_xyz
1 'x, y, z'
2 '-x, y+1/2, -z+1/2'
3 '-x, -y, -z'
4 'x, -y-1/2, z-1/2'

loop_
_atom_site_label
_atom_site_type_symbol
_atom_site_fract_x
_atom_site_fract_y
_atom_site_fract_z
_atom_site_U_iso_or_equiv
_atom_site_adp_type
_atom_site_occupancy
_atom_site_symmetry_multiplicity
_atom_site_calc_flag
_atom_site_refinement_flags
N1 N 0.3674(2) -0.02105(11) 0.57293(13) 0.0356(4) Uani 1 1 d .
N2 N 0.52079(17) 0.05656(9) 0.59551(11) 0.0263(3) Uani 1 1 d .
N3 N 0.66035(17) 0.11191(9) 0.59553(11) 0.0270(3) Uani 1 1 d .
C1 C 0.4096(2) 0.04891(12) 0.58547(13) 0.0278(4) Uani 1 1 d .
C2 C 0.3554(2) 0.11218(13) 0.58886(17) 0.0369(5) Uani 1 1 d .
H2 H 0.3918 0.1598 0.6002 0.044 Uiso 1 1 calc R
C3 C 0.2450(2) 0.10173(15) 0.57466(19) 0.0432(5) Uani 1 1 d .
H3 H 0.2038 0.1426 0.5751 0.052 Uiso 1 1 calc R
C4 C 0.1964(3) 0.02928(16) 0.55975(18) 0.0461(6) Uani 1 1 d .
H4 H 0.1215 0.0208 0.5492 0.055 Uiso 1 1 calc R
C5 C 0.2610(3) -0.02982(15) 0.56079(18) 0.0442(6) Uani 1 1 d .
H5 H 0.2294 -0.0784 0.5527 0.053 Uiso 1 1 calc R
C6 C 0.5525(2) 0.12095(11) 0.57920(13) 0.0268(4) Uani 1 1 d .
H6 H 0.5049 0.1657 0.5591 0.032 Uiso 1 1 calc R
C7 C 0.6148(2) 0.00179(11) 0.62366(13) 0.0279(4) Uani 1 1 d .
C8 C 0.6288(2) -0.07474(12) 0.64709(15) 0.0345(5) Uani 1 1 d .
H8 H 0.5698 -0.0993 0.6468 0.041 Uiso 1 1 calc R
C9 C 0.7355(3) -0.11150(13) 0.67059(16) 0.0408(5) Uani 1 1 d .
H9 H 0.7474 -0.1625 0.6855 0.049 Uiso 1 1 calc R
C10 C 0.8263(3) -0.07486(14) 0.67277(16) 0.0416(6) Uani 1 1 d .
H10 H 0.8970 -0.1021 0.6897 0.050 Uiso 1 1 calc R
C11 C 0.8135(2) 0.00083(13) 0.65036(15) 0.0355(5) Uani 1 1 d .
H11 H 0.8739 0.0256 0.6523 0.043 Uiso 1 1 calc R
C12 C 0.7043(2) 0.03752(11) 0.62475(13) 0.0281(4) Uani 1 1 d .
C13 C 0.7248(2) 0.17259(13) 0.58815(15) 0.0307(4) Uani 1 1 d .
H13C H 0.6603 0.2113 0.5459 0.037 Uiso 1 1 calc R
H13D H 0.7583 0.1523 0.5624 0.037 Uiso 1 1 calc R
C14 C 0.8372(2) 0.20698(12) 0.68256(15) 0.0312(4) Uani 1 1 d .
C15 C 0.8104(3) 0.25338(15) 0.72422(17) 0.0411(5) Uani 1 1 d .
H15 H 0.7233 0.2646 0.6929 0.049 Uiso 1 1 calc R
C16 C 0.9132(3) 0.28297(18) 0.8123(2) 0.0586(8) Uani 1 1 d .
H16 H 0.8955 0.3135 0.8408 0.070 Uiso 1 1 calc R
C17 C 1.0425(3) 0.2669(2) 0.85776(19) 0.0676(11) Uani 1 1 d .
H17 H 1.1117 0.2865 0.9172 0.081 Uiso 1 1 calc R
C18 C 1.0696(3) 0.22240(19) 0.8160(2) 0.0639(10) Uani 1 1 d .
H18 H 1.1569 0.2125 0.8468 0.077 Uiso 1 1 calc R
C19 C 0.9673(2) 0.19216(14) 0.7280(2) 0.0459(6) Uani 1 1 d .
H19 H 0.9856 0.1622 0.6996 0.055 Uiso 1 1 calc R
N1A N 1.1329(2) 0.48283(10) 0.42882(13) 0.0335(4) Uani 1 1 d .
N2A N 0.97544(16) 0.55819(9) 0.40432(11) 0.0250(3) Uani 1 1 d .
N3A N 0.83208(17) 0.61090(9) 0.40202(11) 0.0263(3) Uani 1 1 d .
C1A C 1.0896(2) 0.55243(12) 0.41736(13) 0.0271(4) Uani 1 1 d .
C2A C 1.1467(2) 0.61703(12) 0.41882(16) 0.0353(5) Uani 1 1 d .
H2A H 1.1098 0.6645 0.4079 0.042 Uiso 1 1 calc R
C3A C 1.2612(2) 0.60771(14) 0.43725(18) 0.0406(5) Uani 1 1 d .
H3A H 1.3044 0.6494 0.4403 0.049 Uiso 1 1 calc R
C4A C 1.3103(2) 0.53610(15) 0.45110(17) 0.0416(5) Uani 1 1 d .
H4A H 1.3875 0.5287 0.4642 0.050 Uiso 1 1 calc R
C5A C 1.2431(3) 0.47563(14) 0.44521(18) 0.0413(5) Uani 1 1 d .
H5A H 1.2755 0.4274 0.4530 0.050 Uiso 1 1 calc R
C6A C 0.9403(2) 0.62187(11) 0.41927(13) 0.0269(4) Uani 1 1 d .
H6A H 0.9860 0.6673 0.4390 0.032 Uiso 1 1 calc R
C7A C 0.8836(2) 0.50174(11) 0.37636(13) 0.0257(4) Uani 1 1 d .
C8A C 0.8727(2) 0.42535(11) 0.35417(14) 0.0302(4) Uani 1 1 d .
H8A H 0.9329 0.4017 0.3551 0.036 Uiso 1 1 calc R
C9A C 0.7672(2) 0.38712(12) 0.33072(15) 0.0349(5) Uani 1 1 d .
H9A H 0.7574 0.3360 0.3167 0.042 Uiso 1 1 calc R
C10A C 0.6742(2) 0.42228(13) 0.32726(15) 0.0353(5) Uani 1 1 d .
H10A H 0.6045 0.3941 0.3104 0.042 Uiso 1 1 calc R
C11A C 0.6839(2) 0.49784(12) 0.34827(14) 0.0312(4) Uani 1 1 d .
H11A H 0.6220 0.5217 0.3454 0.037 Uiso 1 1 calc R
C12A C 0.7919(2) 0.53613(11) 0.37396(13) 0.0261(4) Uani 1 1 d .
C13A C 0.7670(2) 0.66909(12) 0.41195(14) 0.0297(4) Uani 1 1 d .
H13A H 0.8265 0.7116 0.4467 0.036 Uiso 1 1 calc R
H13B H 0.7484 0.6485 0.4472 0.036 Uiso 1 1 calc R
C14A C 0.6400(2) 0.69606(11) 0.31825(15) 0.0273(4) Uani 1 1 d .
C15A C 0.6427(2) 0.73901(12) 0.26081(16) 0.0321(4) Uani 1 1 d .
H15A H 0.7235 0.7524 0.2813 0.038 Uiso 1 1 calc R
C16A C 0.5260(3) 0.76199(13) 0.17325(17) 0.0389(5) Uani 1 1 d .
H16A H 0.5283 0.7902 0.1348 0.047 Uiso 1 1 calc R
C17A C 0.4059(2) 0.74276(14) 0.14333(17) 0.0409(5) Uani 1 1 d .
H17A H 0.3274 0.7580 0.0845 0.049 Uiso 1 1 calc R
C18A C 0.4020(2) 0.70137(14) 0.19987(19) 0.0413(6) Uani 1 1 d .
H18A H 0.3209 0.6889 0.1794 0.050 Uiso 1 1 calc R
C19A C 0.5188(2) 0.67798(13) 0.28765(17) 0.0347(5) Uani 1 1 d .
H19A H 0.5157 0.6502 0.3259 0.042 Uiso 1 1 calc R
N4 N 0.5884(4) 0.4960(3) 0.6920(3) 0.1185(17) Uani 1 1 d .
C20 C 0.6753(4) 0.5309(3) 0.7141(3) 0.0777(11) Uani 1 1 d .
C21 C 0.7792(5) 0.5745(3) 0.7388(3) 0.1030(17) Uani 1 1 d .
H21A H 0.8069 0.6107 0.7855 0.155 Uiso 1 1 calc R
H21B H 0.7496 0.6005 0.6845 0.155 Uiso 1 1 calc R
H21C H 0.8523 0.5423 0.7632 0.155 Uiso 1 1 calc R
Br1 Br 1.03022(2) 0.808143(12) 0.462581(17) 0.03605(9) Uani 1 1 d .
Br2 Br 0.56316(2) 0.698967(12) 0.499620(17) 0.03492(8) Uani 1 1 d .

loop_
_atom_site_aniso_label
_atom_site_aniso_U_11
_atom_site_aniso_U_22
_atom_site_aniso_U_33
_atom_site_aniso_U_23
_atom_site_aniso_U_13
_atom_site_aniso_U_12
N1 0.0456(11) 0.0258(9) 0.0360(9) -0.0038(8) 0.0285(9) -0.0079(8)
N2 0.0292(8) 0.0178(8) 0.0244(8) -0.0003(6) 0.0157(7) 0.0003(6)
N3 0.0292(8) 0.0221(8) 0.0252(8) 0.0003(6) 0.0171(7) 0.0020(7)
C1 0.0277(10) 0.0250(10) 0.0231(9) -0.0007(8) 0.0147(8) -0.0025(8)
C2 0.0355(11) 0.0267(11) 0.0452(12) 0.0002(9) 0.0267(10) -0.0006(9)
C3 0.0389(12) 0.0411(13) 0.0509(14) 0.0021(11) 0.0316(12) 0.0023(10)
C4 0.0398(12) 0.0549(16) 0.0454(13) -0.0037(12) 0.0302(11) -0.0127(12)
C5 0.0523(14) 0.0379(13) 0.0439(13) -0.0074(11) 0.0339(12) -0.0184(11)
C6 0.0284(9) 0.0202(9) 0.0254(9) 0.0001(7) 0.0162(8) 0.0018(8)
C7 0.0326(10) 0.0206(9) 0.0211(8) -0.0009(7) 0.0150(8) 0.0034(8)
C8 0.0439(12) 0.0208(10) 0.0272(10) 0.0006(8) 0.0202(10) 0.0035(9)
C9 0.0527(14) 0.0233(11) 0.0330(11) 0.0027(9) 0.0246(11) 0.0114(10)
C10 0.0451(13) 0.0359(12) 0.0314(11) 0.0016(9) 0.0218(10) 0.0182(10)
C11 0.0354(11) 0.0353(12) 0.0289(10) -0.0012(9) 0.0197(9) 0.0085(9)
C12 0.0327(10) 0.0225(10) 0.0218(9) -0.0007(7) 0.0162(8) 0.0045(8)
C13 0.0343(11) 0.0298(10) 0.0304(10) 0.0044(8) 0.0233(9) 0.0028(9)
C14 0.0290(10) 0.0325(11) 0.0317(10) 0.0068(9) 0.0208(9) -0.0024(8)
C15 0.0445(13) 0.0454(14) 0.0414(12) -0.0061(10) 0.0327(12) -0.0123(11)
C16 0.078(2) 0.0610(18) 0.0456(15) -0.0161(14) 0.0458(16) -0.0329(16)
C17 0.0600(18) 0.064(2) 0.0327(13) 0.0056(13) 0.0148(13) -0.0376(16)
C18 0.0307(13) 0.0569(18) 0.0623(18) 0.0221(16) 0.0164(13) -0.0092(12)
C19 0.0320(12) 0.0416(14) 0.0565(15) 0.0133(11) 0.0278(12) -0.0001(10)
N1A 0.0431(10) 0.0247(9) 0.0374(9) 0.0036(7) 0.0297(9) 0.0065(8)
N2A 0.0278(8) 0.0169(7) 0.0246(8) 0.0006(6) 0.0160(7) -0.0005(6)
N3A 0.0294(8) 0.0191(8) 0.0255(8) -0.0007(6) 0.0172(7) -0.0006(6)
C1A 0.0276(10) 0.0254(10) 0.0223(9) 0.0005(7) 0.0150(8) 0.0013(8)
C2A 0.0340(11) 0.0248(10) 0.0422(12) 0.0018(9) 0.0246(10) -0.0002(9)
C3A 0.0369(12) 0.0371(12) 0.0477(13) -0.0011(10) 0.0293(11) -0.0046(10)
C4A 0.0376(12) 0.0485(14) 0.0429(12) 0.0036(11) 0.0295(11) 0.0085(11)
C5A 0.0521(14) 0.0357(12) 0.0472(13) 0.0077(10) 0.0386(12) 0.0134(11)
C6A 0.0284(9) 0.0199(9) 0.0258(9) -0.0006(7) 0.0164(8) -0.0020(8)
C7A 0.0305(10) 0.0198(9) 0.0209(8) 0.0015(7) 0.0157(8) -0.0014(8)
C8A 0.0382(11) 0.0208(9) 0.0267(9) -0.0002(8) 0.0206(9) -0.0004(8)
C9A 0.0460(12) 0.0202(10) 0.0331(10) -0.0039(8) 0.0254(10) -0.0075(9)
C10A 0.0389(12) 0.0293(11) 0.0323(10) -0.0036(9) 0.0226(10) -0.0125(9)
C11A 0.0324(10) 0.0290(11) 0.0266(9) -0.0003(8) 0.0183(9) -0.0047(8)
C12A 0.0311(10) 0.0199(9) 0.0220(9) 0.0001(7) 0.0163(8) -0.0024(8)
C13A 0.0360(11) 0.0239(10) 0.0309(10) -0.0038(8) 0.0238(9) -0.0007(8)
C14A 0.0316(10) 0.0214(9) 0.0328(10) -0.0043(8) 0.0238(9) 0.0003(8)
C15A 0.0351(11) 0.0288(10) 0.0370(11) 0.0001(9) 0.0267(10) 0.0000(9)
C16A 0.0485(13) 0.0337(12) 0.0367(11) 0.0031(10) 0.0303(11) 0.0058(10)
C17A 0.0351(12) 0.0370(12) 0.0363(11) -0.0042(10) 0.0193(10) 0.0088(10)
C18A 0.0308(11) 0.0385(13) 0.0539(14) -0.0088(11) 0.0291(11) -0.0001(9)
C19A 0.0397(12) 0.0282(10) 0.0482(13) -0.0028(10) 0.0349(11) -0.0010(9)
N4 0.093(3) 0.179(5) 0.092(3) -0.026(3) 0.067(2) -0.060(3)
C20 0.076(2) 0.105(3) 0.067(2) -0.025(2) 0.055(2) -0.032(2)
C21 0.109(3) 0.139(4) 0.085(3) -0.059(3) 0.076(3) -0.072(3)
Br1 0.03102(13) 0.02421(13) 0.04594(15) -0.00179(9) 0.02401(12) -0.00453(8)
Br2 0.03226(13) 0.02785(13) 0.04350(15) 0.00620(9) 0.02579(12) 0.00881(8)

loop_
_atom_type_symbol
_atom_type_description
_atom_type_scat_dispersion_real
_atom_type_scat_dispersion_imag
_atom_type_scat_source
C C 0.0181 0.0091 'International Tables Vol C Tables 4.2.6.8 and 6.1.1.4'
H H 0.0000 0.0000 'International Tables Vol C Tables 4.2.6.8 and 6.1.1.4'
Br Br -0.6763 1.2805 'International Tables Vol C Tables 4.2.6.8 and 6.1.1.4'
N N 0.0311 0.0180 'International Tables Vol C Tables 4.2.6.8 and 6.1.1.4'

loop_
_geom_angle_atom_site_label_1
_geom_angle_atom_site_label_2
_geom_angle_atom_site_label_3
_geom_angle
C1 N1 C5 116.0(2)
C6 N2 C1 123.76(17)
C6 N2 C7 107.91(17)
C7 N2 C1 128.33(17)
C6 N3 C12 108.48(17)
C6 N3 C13 124.28(17)
C12 N3 C13 127.16(18)
N1 C1 N2 114.65(19)
N1 C1 C2 125.5(2)
C2 C1 N2 119.85(19)
C1 C2 H2 121.4
C3 C2 C1 117.2(2)
C3 C2 H2 121.4
C2 C3 H3 120.5
C2 C3 C4 118.9(2)
C4 C3 H3 120.5
C3 C4 H4 120.6
C5 C4 C3 118.8(2)
C5 C4 H4 120.6
N1 C5 C4 123.4(2)
N1 C5 H5 118.3
C4 C5 H5 118.3
N2 C6 H6 124.7
N3 C6 N2 110.58(17)
N3 C6 H6 124.7
C8 C7 N2 132.6(2)
C12 C7 N2 106.18(17)
C12 C7 C8 121.2(2)
C7 C8 H8 122.0
C9 C8 C7 116.0(2)
C9 C8 H8 122.0
C8 C9 H9 118.7
C8 C9 C10 122.6(2)
C10 C9 H9 118.7
C9 C10 H10 119.2
C11 C10 C9 121.7(2)
C11 C10 H10 119.2
C10 C11 H11 122.1
C10 C11 C12 115.7(2)
C12 C11 H11 122.1
C7 C12 N3 106.83(18)
C7 C12 C11 122.9(2)
C11 C12 N3 130.3(2)
N3 C13 H13C 109.5
N3 C13 H13D 109.5
N3 C13 C14 110.93(16)
H13C C13 H13D 108.0
C14 C13 H13C 109.5
C14 C13 H13D 109.5
C15 C14 C13 119.8(2)
C15 C14 C19 120.0(2)
C19 C14 C13 120.2(2)
C14 C15 H15 120.0
C16 C15 C14 120.0(3)
C16 C15 H15 120.0
C15 C16 H16 120.2
C17 C16 C15 119.6(3)
C17 C16 H16 120.2
C16 C17 H17 119.7
C18 C17 C16 120.6(3)
C18 C17 H17 119.7
C17 C18 H18 119.9
C17 C18 C19 120.2(3)
C19 C18 H18 119.9
C14 C19 H19 120.3
C18 C19 C14 119.5(3)
C18 C19 H19 120.3
C1A N1A C5A 116.3(2)
C6A N2A C1A 123.50(17)
C6A N2A C7A 108.07(17)
C7A N2A C1A 128.42(17)
C6A N3A C12A 108.54(17)
C6A N3A C13A 124.58(17)
C12A N3A C13A 126.88(17)
N1A C1A N2A 114.71(18)
N1A C1A C2A 125.3(2)
C2A C1A N2A 119.95(18)
C1A C2A H2A 121.6
C1A C2A C3A 116.9(2)
C3A C2A H2A 121.6
C2A C3A H3A 120.3
C4A C3A C2A 119.3(2)
C4A C3A H3A 120.3
C3A C4A H4A 120.6
C5A C4A C3A 118.8(2)
C5A C4A H4A 120.6
N1A C5A C4A 123.3(2)
N1A C5A H5A 118.3
C4A C5A H5A 118.3
N2A C6A H6A 124.8
N3A C6A N2A 110.47(17)
N3A C6A H6A 124.8
C8A C7A N2A 133.2(2)
C12A C7A N2A 105.82(17)
C12A C7A C8A 121.01(19)
C7A C8A H8A 122.0
C9A C8A C7A 116.0(2)
C9A C8A H8A 122.0
C8A C9A H9A 118.7
C8A C9A C10A 122.7(2)
C10A C9A H9A 118.7
C9A C10A H10A 119.2
C11A C10A C9A 121.5(2)
C11A C10A H10A 119.2
C10A C11A H11A 122.0
C10A C11A C12A 115.9(2)
C12A C11A H11A 122.0
C7A C12A N3A 107.08(17)
C7A C12A C11A 122.82(19)
C11A C12A N3A 130.1(2)
N3A C13A H13A 109.3
N3A C13A H13B 109.3
N3A C13A C14A 111.66(16)
H13A C13A H13B 107.9
C14A C13A H13A 109.3
C14A C13A H13B 109.3
C15A C14A C13A 120.3(2)
C19A C14A C13A 120.6(2)
C19A C14A C15A 119.1(2)
C14A C15A H15A 119.8
C16A C15A C14A 120.5(2)
C16A C15A H15A 119.8
C15A C16A H16A 120.2
C17A C16A C15A 119.7(2)
C17A C16A H16A 120.2
C16A C17A H17A 119.8
C18A C17A C16A 120.4(2)
C18A C17A H17A 119.8
C17A C18A H18A 119.9
C17A C18A C19A 120.2(2)
C19A C18A H18A 119.9
C14A C19A C18A 120.1(2)
C14A C19A H19A 119.9
C18A C19A H19A 119.9
N4 C20 C21 178.5(6)
C20 C21 H21A 109.5
C20 C21 H21B 109.5
C20 C21 H21C 109.5
H21A C21 H21B 109.5
H21A C21 H21C 109.5
H21B C21 H21C 109.5

loop_
_geom_bond_atom_site_label_1
_geom_bond_atom_site_label_2
_geom_bond_distance
N1 C1 1.321(3)
N1 C5 1.343(3)
N2 C1 1.432(3)
N2 C6 1.343(3)
N2 C7 1.404(3)
N3 C6 1.317(3)
N3 C12 1.399(3)
N3 C13 1.475(3)
C1 C2 1.382(3)
C2 H2 0.9300
C2 C3 1.378(3)
C3 H3 0.9300
C3 C4 1.386(4)
C4 H4 0.9300
C4 C5 1.375(4)
C5 H5 0.9300
C6 H6 0.9300
C7 C8 1.403(3)
C7 C12 1.390(3)
C8 H8 0.9300
C8 C9 1.382(3)
C9 H9 0.9300
C9 C10 1.402(4)
C10 H10 0.9300
C10 C11 1.385(3)
C11 H11 0.9300
C11 C12 1.395(3)
C13 H13C 0.9700
C13 H13D 0.9700
C13 C14 1.507(3)
C14 C15 1.388(3)
C14 C19 1.388(3)
C15 H15 0.9300
C15 C16 1.383(4)
C16 H16 0.9300
C16 C17 1.383(5)
C17 H17 0.9300
C17 C18 1.374(5)
C18 H18 0.9300
C18 C19 1.386(5)
C19 H19 0.9300
N1A C1A 1.323(3)
N1A C5A 1.345(3)
N2A C1A 1.436(3)
N2A C6A 1.343(3)
N2A C7A 1.405(3)
N3A C6A 1.317(3)
N3A C12A 1.396(3)
N3A C13A 1.477(3)
C1A C2A 1.385(3)
C2A H2A 0.9300
C2A C3A 1.386(3)
C3A H3A 0.9300
C3A C4A 1.378(4)
C4A H4A 0.9300
C4A C5A 1.377(4)
C5A H5A 0.9300
C6A H6A 0.9300
C7A C8A 1.399(3)
C7A C12A 1.393(3)
C8A H8A 0.9300
C8A C9A 1.382(3)
C9A H9A 0.9300
C9A C10A 1.401(3)
C10A H10A 0.9300
C10A C11A 1.381(3)
C11A H11A 0.9300
C11A C12A 1.394(3)
C13A H13A 0.9700
C13A H13B 0.9700
C13A C14A 1.505(3)
C14A C15A 1.391(3)
C14A C19A 1.388(3)
C15A H15A 0.9300
C15A C16A 1.386(3)
C16A H16A 0.9300
C16A C17A 1.384(4)
C17A H17A 0.9300
C17A C18A 1.371(4)
C18A H18A 0.9300
C18A C19A 1.390(4)
C19A H19A 0.9300
N4 C20 1.147(5)
C20 C21 1.404(5)
C21 H21A 0.9600
C21 H21B 0.9600
C21 H21C 0.9600

loop_
_geom_torsion_atom_site_label_1
_geom_torsion_atom_site_label_2
_geom_torsion_atom_site_label_3
_geom_torsion_atom_site_label_4
_geom_torsion
N1 C1 C2 C3 -2.4(4)
N2 C1 C2 C3 177.2(2)
N2 C7 C8 C9 179.1(2)
N2 C7 C12 N3 -1.2(2)
N2 C7 C12 C11 179.40(18)
N3 C13 C14 C15 -72.7(3)
N3 C13 C14 C19 107.1(2)
C1 N1 C5 C4 0.9(4)
C1 N2 C6 N3 178.92(17)
C1 N2 C7 C8 2.3(3)
C1 N2 C7 C12 -178.36(18)
C1 C2 C3 C4 1.2(4)
C2 C3 C4 C5 0.8(4)
C3 C4 C5 N1 -2.0(4)
C5 N1 C1 N2 -178.29(18)
C5 N1 C1 C2 1.4(3)
C6 N2 C1 N1 157.95(19)
C6 N2 C1 C2 -21.7(3)
C6 N2 C7 C8 -178.2(2)
C6 N2 C7 C12 1.1(2)
C6 N3 C12 C7 0.9(2)
C6 N3 C12 C11 -179.8(2)
C6 N3 C13 C14 96.7(2)
C7 N2 C1 N1 -22.7(3)
C7 N2 C1 C2 157.6(2)
C7 N2 C6 N3 -0.6(2)
C7 C8 C9 C10 1.1(3)
C8 C7 C12 N3 178.24(18)
C8 C7 C12 C11 -1.2(3)
C8 C9 C10 C11 -0.7(4)
C9 C10 C11 C12 -0.7(3)
C10 C11 C12 N3 -177.7(2)
C10 C11 C12 C7 1.5(3)
C12 N3 C6 N2 -0.2(2)
C12 N3 C13 C14 -79.9(2)
C12 C7 C8 C9 -0.2(3)
C13 N3 C6 N2 -177.33(17)
C13 N3 C12 C7 177.92(18)
C13 N3 C12 C11 -2.8(3)
C13 C14 C15 C16 177.7(2)
C13 C14 C19 C18 -178.1(2)
C14 C15 C16 C17 1.0(4)
C15 C14 C19 C18 1.7(4)
C15 C16 C17 C18 0.5(4)
C16 C17 C18 C19 -0.8(4)
C17 C18 C19 C14 -0.2(4)
C19 C14 C15 C16 -2.0(4)
N1A C1A C2A C3A -2.5(3)
N2A C1A C2A C3A 176.3(2)
N2A C7A C8A C9A 178.9(2)
N2A C7A C12A N3A -1.2(2)
N2A C7A C12A C11A 179.46(18)
N3A C13A C14A C15A -69.5(2)
N3A C13A C14A C19A 110.0(2)
C1A N1A C5A C4A 0.6(3)
C1A N2A C6A N3A -179.89(16)
C1A N2A C7A C8A 0.9(3)
C1A N2A C7A C12A -179.70(17)
C1A C2A C3A C4A 1.3(4)
C2A C3A C4A C5A 0.7(4)
C3A C4A C5A N1A -1.7(4)
C5A N1A C1A N2A -177.26(18)
C5A N1A C1A C2A 1.6(3)
C6A N2A C1A N1A 159.37(18)
C6A N2A C1A C2A -19.5(3)
C6A N2A C7A C8A -178.2(2)
C6A N2A C7A C12A 1.2(2)
C6A N3A C12A C7A 0.8(2)
C6A N3A C12A C11A -179.9(2)
C6A N3A C13A C14A 107.4(2)
C7A N2A C1A N1A -19.6(3)
C7A N2A C1A C2A 161.5(2)
C7A N2A C6A N3A -0.7(2)
C7A C8A C9A C10A 1.2(3)
C8A C7A C12A N3A 178.27(17)
C8A C7A C12A C11A -1.1(3)
C8A C9A C10A C11A -0.7(3)
C9A C10A C11A C12A -0.7(3)
C10A C11A C12A N3A -177.6(2)
C10A C11A C12A C7A 1.6(3)
C12A N3A C6A N2A 0.0(2)
C12A N3A C13A C14A -73.0(2)
C12A C7A C8A C9A -0.4(3)
C13A N3A C6A N2A 179.63(17)
C13A N3A C12A C7A -178.88(18)
C13A N3A C12A C11A 0.4(3)
C13A C14A C15A C16A 178.0(2)
C13A C14A C19A C18A -178.2(2)
C14A C15A C16A C17A 0.8(3)
C15A C14A C19A C18A 1.3(3)
C15A C16A C17A C18A 0.2(4)
C16A C17A C18A C19A -0.4(4)
C17A C18A C19A C14A -0.4(3)
C19A C14A C15A C16A -1.5(3)
